data_2210377
loop_
_publ_author_name
'E Yang'
'Fa-Fu Yang'

_publ_section_title
;
 <small>L</small>-Phenylalaninium 4-sulfonate
;
_journal_coeditor_code SJ2096
_journal_issue 9
_journal_name_full 'Acta Crystallographica Section E'
_journal_page_first o3895
_journal_page_last o3896
_journal_paper_doi 10.1107/S1600536806031291
_journal_volume 62
_journal_year 2006
_chemical_formula_iupac 'C9 H11 N O5 S'
_chemical_formula_moiety 'C9 H11 N O5 S'
_chemical_formula_sum 'C9 H11 N O5 S'
_chemical_formula_weight 245.25
_chemical_name_systematic
;
4-sulfonato-L-phenylalaninium
;
_space_group_IT_number 4
_symmetry_cell_setting monoclinic
_symmetry_space_group_name_Hall 'P 2yb'
_symmetry_space_group_name_H-M 'P 1 21 1'
_atom_sites_solution_hydrogens geom
_atom_sites_solution_primary direct
_atom_sites_solution_secondary difmap
_audit_creation_method SHELXL-97
_cell_angle_alpha 90.00
_cell_angle_beta 98.950(4)
_cell_angle_gamma 90.00
_cell_formula_units_Z 2
_cell_length_a 5.6357(16)
_cell_length_b 9.177(3)
_cell_length_c 10.308(3)
_cell_measurement_reflns_used 1568
_cell_measurement_temperature 293(2)
_cell_measurement_theta_max 27.48
_cell_measurement_theta_min 3.66
_cell_volume 526.6(3)
_computing_cell_refinement CrystalClear
_computing_data_collection 'CrystalClear (Rigaku/MSC, 2004)'
_computing_data_reduction CrystalClear
_computing_molecular_graphics SHELXTL
_computing_publication_material SHELXTL
_computing_structure_refinement SHELXTL
_computing_structure_solution 'SHELXTL (Siemens, 1994)'
_diffrn_ambient_temperature 293(2)
_diffrn_measured_fraction_theta_full 0.995
_diffrn_measured_fraction_theta_max 0.995
_diffrn_measurement_device_type 'Bruker CCD area-detector'
_diffrn_measurement_method '\f and \w'
_diffrn_radiation_monochromator graphite
_diffrn_radiation_source 'fine-focus sealed tube'
_diffrn_radiation_type MoK\a
_diffrn_radiation_wavelength 0.71073
_diffrn_reflns_av_R_equivalents 0.0148
_diffrn_reflns_av_sigmaI/netI 0.0232
_diffrn_reflns_limit_h_max 7
_diffrn_reflns_limit_h_min -7
_diffrn_reflns_limit_k_max 11
_diffrn_reflns_limit_k_min -11
_diffrn_reflns_limit_l_max 12
_diffrn_reflns_limit_l_min -13
_diffrn_reflns_number 4021
_diffrn_reflns_theta_full 27.48
_diffrn_reflns_theta_max 27.48
_diffrn_reflns_theta_min 3.66
_diffrn_standards_number 0
_exptl_absorpt_coefficient_mu 0.313
_exptl_absorpt_correction_T_max 0.975
_exptl_absorpt_correction_T_min 0.945
_exptl_absorpt_correction_type multi-scan
_exptl_absorpt_process_details 'CrystalClear (Rigaku/MSC, 2004)'
_exptl_crystal_colour White
_exptl_crystal_density_diffrn 1.547
_exptl_crystal_density_method 'not measured'
_exptl_crystal_description Prism
_exptl_crystal_F_000 256
_exptl_crystal_size_max 0.3000
_exptl_crystal_size_mid 0.1500
_exptl_crystal_size_min 0.0800
_refine_diff_density_max 0.302
_refine_diff_density_min -0.283
_refine_ls_abs_structure_details 'Flack (1983)'
_refine_ls_abs_structure_Flack -0.06(6)
_refine_ls_extinction_method none
_refine_ls_goodness_of_fit_ref 1.031
_refine_ls_hydrogen_treatment constr
_refine_ls_matrix_type full
_refine_ls_number_parameters 145
_refine_ls_number_reflns 2239
_refine_ls_number_restraints 1
_refine_ls_restrained_S_all 1.031
_refine_ls_R_factor_gt 0.0253
_refine_ls_shift/su_max 0.001
_refine_ls_shift/su_mean 0.000
_refine_ls_structure_factor_coef Fsqd
_refine_ls_weighting_details 'calc w=1/[\s^2^(Fo^2^)+(0.0432P)^2^+0.0703P] where P=(Fo^2^+2Fc^2^)/3'
_refine_ls_weighting_scheme calc
_refine_ls_wR_factor_gt 0.0661
_refine_ls_wR_factor_ref 0.0665
_reflns_number_gt 2195
_reflns_number_total 2239
_reflns_threshold_expression I>2\s(I)
_cod_data_source_file sj2096.cif
_cod_data_source_block I
_cod_depositor_comments
;
The following automatic conversions were performed:
'_symmetry_cell_setting' value 'Monoclinic' changed to 'monoclinic'
according to '/home/saulius/struct/CIF-dictionaries/cif_core.dic'
dictionary named 'cif_core.dic' version 2.4.1 from 2010-06-29.

Automatic conversion script
Id: cif_fix_enum 1527 2010-12-29 10:47:43Z saulius 

The following automatic conversions were performed:

'_symmetry_cell_setting' value 'Monoclinic' changed to 'monoclinic'
according to /home/saulius/struct/CIF-dictionaries/cif_core.dic
dictionary named 'cif_core.dic' version 2.4.1 from 2010-06-29.

Automatic conversion script
Id: cif_fix_values 1715 2011-07-08 13:25:40Z adriana 
;
_cod_original_sg_symbol_H-M 'P 21'
_cod_database_code 2210377
_cod_database_fobs_code 2210377

loop_
_symmetry_equiv_pos_as_xyz
'x, y, z'
'-x, y+1/2, -z'

loop_
_atom_site_type_symbol
_atom_site_label
_atom_site_fract_x
_atom_site_fract_y
_atom_site_fract_z
_atom_site_U_iso_or_equiv
_atom_site_adp_type
_atom_site_calc_flag
_atom_site_refinement_flags
_atom_site_occupancy
S S1 0.82638(6) 0.56005(4) 0.83462(3) 0.01299(10) Uani d . 1
O O1 0.9343(2) 0.42486(13) 0.89558(11) 0.0197(3) Uani d . 1
O O2 0.9862(2) 0.68305(13) 0.85619(11) 0.0179(3) Uani d . 1
O O3 0.5917(2) 0.58587(13) 0.87428(11) 0.0182(3) Uani d . 1
O O4 0.5318(2) 0.70033(13) 0.15723(11) 0.0196(3) Uani d . 1
O O5 0.1481(2) 0.64988(14) 0.17362(12) 0.0203(3) Uani d . 1
H H5 0.1265 0.7359 0.1538 0.030 Uiso calc R 1
N N1 0.3880(2) 0.39200(15) 0.04440(12) 0.0140(3) Uani d . 1
H H1A 0.2424 0.4133 0.0019 0.021 Uiso calc R 1
H H1B 0.4072 0.2957 0.0476 0.021 Uiso calc R 1
H H1C 0.4986 0.4316 0.0024 0.021 Uiso calc R 1
C C1 0.7713(3) 0.52412(17) 0.66357(15) 0.0141(3) Uani d . 1
C C2 0.5808(3) 0.4351(2) 0.61243(16) 0.0219(4) Uani d . 1
H H2A 0.4763 0.3995 0.6664 0.026 Uiso calc R 1
C C3 0.5474(3) 0.3995(2) 0.47952(17) 0.0234(4) Uani d . 1
H H3A 0.4227 0.3374 0.4456 0.028 Uiso calc R 1
C C4 0.6983(3) 0.45566(18) 0.39635(15) 0.0155(3) Uani d . 1
C C5 0.8843(3) 0.5474(3) 0.44906(15) 0.0228(4) Uani d . 1
H H5A 0.9845 0.5870 0.3946 0.027 Uiso calc R 1
C C6 0.9232(3) 0.5809(2) 0.58298(16) 0.0228(4) Uani d . 1
H H6A 1.0503 0.6410 0.6177 0.027 Uiso calc R 1
C C7 0.6656(3) 0.41358(19) 0.25252(14) 0.0157(3) Uani d . 1
H H7A 0.6922 0.3097 0.2453 0.019 Uiso calc R 1
H H7B 0.7847 0.4638 0.2105 0.019 Uiso calc R 1
C C8 0.4148(3) 0.45136(18) 0.18091(15) 0.0134(3) Uani d . 1
H H8A 0.2935 0.4074 0.2273 0.016 Uiso calc R 1
C C9 0.3745(3) 0.61499(19) 0.17025(15) 0.0136(3) Uani d . 1

loop_
_atom_site_aniso_label
_atom_site_aniso_U_11
_atom_site_aniso_U_22
_atom_site_aniso_U_33
_atom_site_aniso_U_12
_atom_site_aniso_U_13
_atom_site_aniso_U_23
S1 0.01714(16) 0.01037(18) 0.01138(16) -0.00135(15) 0.00204(11) 0.00000(14)
O1 0.0268(6) 0.0123(6) 0.0170(6) -0.0001(5) -0.0057(4) 0.0015(5)
O2 0.0223(6) 0.0138(6) 0.0177(6) -0.0053(5) 0.0033(4) -0.0019(5)
O3 0.0194(5) 0.0180(7) 0.0184(5) -0.0015(5) 0.0070(4) -0.0014(5)
O4 0.0244(6) 0.0138(6) 0.0219(6) -0.0034(5) 0.0073(5) 0.0010(5)
O5 0.0193(6) 0.0130(6) 0.0288(7) 0.0040(5) 0.0042(5) 0.0038(5)
N1 0.0181(6) 0.0122(7) 0.0117(6) -0.0005(5) 0.0022(5) -0.0016(5)
C1 0.0162(7) 0.0146(9) 0.0113(6) 0.0016(6) 0.0015(5) 0.0000(6)
C2 0.0232(8) 0.0287(10) 0.0137(7) -0.0088(8) 0.0024(6) 0.0030(7)
C3 0.0257(9) 0.0273(10) 0.0157(8) -0.0111(7) -0.0020(6) 0.0013(7)
C4 0.0182(7) 0.0142(8) 0.0131(7) 0.0052(6) -0.0008(5) -0.0005(6)
C5 0.0220(7) 0.0307(10) 0.0169(7) -0.0060(8) 0.0067(5) -0.0029(8)
C6 0.0218(7) 0.0284(11) 0.0186(7) -0.0103(8) 0.0044(6) -0.0050(7)
C7 0.0170(7) 0.0169(8) 0.0131(7) 0.0028(6) 0.0016(5) -0.0007(6)
C8 0.0170(7) 0.0139(8) 0.0098(7) 0.0002(6) 0.0034(5) -0.0019(6)
C9 0.0172(7) 0.0152(8) 0.0084(6) 0.0017(6) 0.0023(5) 0.0006(6)

loop_
_atom_type_symbol
_atom_type_description
_atom_type_scat_dispersion_real
_atom_type_scat_dispersion_imag
_atom_type_scat_source
C C 0.0033 0.0016 'International Tables Vol C Tables 4.2.6.8 and 6.1.1.4'
H H 0.0000 0.0000 'International Tables Vol C Tables 4.2.6.8 and 6.1.1.4'
N N 0.0061 0.0033 'International Tables Vol C Tables 4.2.6.8 and 6.1.1.4'
O O 0.0106 0.0060 'International Tables Vol C Tables 4.2.6.8 and 6.1.1.4'
S S 0.1246 0.1234 'International Tables Vol C Tables 4.2.6.8 and 6.1.1.4'

loop_
_geom_angle_atom_site_label_1
_geom_angle_atom_site_label_2
_geom_angle_atom_site_label_3
_geom_angle
_geom_angle_publ_flag
O2 S1 O3 113.64(7) yes
O2 S1 O1 112.72(7) yes
O3 S1 O1 110.31(7) yes
O2 S1 C1 107.93(7) yes
O3 S1 C1 106.38(7) yes
O1 S1 C1 105.27(7) yes
C9 O5 H5 109.5 ?
C8 N1 H1A 109.5 ?
C8 N1 H1B 109.5 ?
H1A N1 H1B 109.5 ?
C8 N1 H1C 109.5 ?
H1A N1 H1C 109.5 ?
H1B N1 H1C 109.5 ?
C6 C1 C2 120.56(15) ?
C6 C1 S1 119.86(12) ?
C2 C1 S1 119.54(12) ?
C1 C2 C3 119.37(15) ?
C1 C2 H2A 120.3 ?
C3 C2 H2A 120.3 ?
C2 C3 C4 121.02(16) ?
C2 C3 H3A 119.5 ?
C4 C3 H3A 119.5 ?
C5 C4 C3 118.59(15) ?
C5 C4 C7 120.47(15) ?
C3 C4 C7 120.90(15) ?
C4 C5 C6 120.87(15) ?
C4 C5 H5A 119.6 ?
C6 C5 H5A 119.6 ?
C1 C6 C5 119.54(16) ?
C1 C6 H6A 120.2 ?
C5 C6 H6A 120.2 ?
C4 C7 C8 112.15(13) ?
C4 C7 H7A 109.2 ?
C8 C7 H7A 109.2 ?
C4 C7 H7B 109.2 ?
C8 C7 H7B 109.2 ?
H7A C7 H7B 107.9 ?
N1 C8 C9 107.45(13) ?
N1 C8 C7 108.79(13) ?
C9 C8 C7 112.05(14) ?
N1 C8 H8A 109.5 ?
C9 C8 H8A 109.5 ?
C7 C8 H8A 109.5 ?
O4 C9 O5 125.12(16) ?
O4 C9 C8 123.04(16) ?
O5 C9 C8 111.82(14) ?

loop_
_geom_bond_atom_site_label_1
_geom_bond_atom_site_label_2
_geom_bond_distance
_geom_bond_publ_flag
S1 O2 1.4397(13) yes
S1 O3 1.4632(12) yes
S1 O1 1.4782(12) yes
S1 C1 1.7730(16) yes
O4 C9 1.206(2) ?
O5 C9 1.321(2) ?
O5 H5 0.8200 ?
N1 C8 1.4945(19) ?
N1 H1A 0.8900 ?
N1 H1B 0.8900 ?
N1 H1C 0.8900 ?
C1 C6 1.384(2) ?
C1 C2 1.386(2) ?
C2 C3 1.392(2) ?
C2 H2A 0.9300 ?
C3 C4 1.397(2) ?
C3 H3A 0.9300 ?
C4 C5 1.388(2) ?
C4 C7 1.515(2) ?
C5 C6 1.398(2) ?
C5 H5A 0.9300 ?
C6 H6A 0.9300 ?
C7 C8 1.529(2) ?
C7 H7A 0.9700 ?
C7 H7B 0.9700 ?
C8 C9 1.520(3) ?
C8 H8A 0.9800 ?

loop_
_geom_hbond_atom_site_label_D
_geom_hbond_atom_site_label_H
_geom_hbond_atom_site_label_A
_geom_hbond_site_symmetry_A
_geom_hbond_distance_DH
_geom_hbond_distance_HA
_geom_hbond_distance_DA
_geom_hbond_angle_DHA
O5 H5 O1 2_656 0.82 1.82 2.6438(19) 177.3
N1 H1A O1 1_454 0.89 1.91 2.7861(19) 169.4
N1 H1B O3 2_646 0.89 2.09 2.929(2) 157.4
N1 H1C O3 1_554 0.89 2.06 2.8607(18) 149.4

loop_
_cod_related_entry_id
_cod_related_entry_database
_cod_related_entry_code
1 ChemSpider 19259039
